data_1518846
loop_
_publ_author_name
'Zhu, Cheng-Liang'
'Tian, Jun-Shan'
'Gu, Zhen-Yuan'
'Xing, Guo-Wen'
'Xu, Hao'

_publ_section_title
;
 Iron(ii)-catalyzed asymmetric intramolecular olefin aminochlorination
 using chloride ion
;
_journal_issue 5
_journal_name_full 'Chem. Sci.'
_journal_page_first 3044
_journal_paper_doi 10.1039/C5SC00221D
_journal_volume 6
_journal_year 2015
_chemical_absolute_configuration ad
_chemical_formula_moiety 'C10 H9 Br Cl N O2'
_chemical_formula_sum 'C10 H9 Br Cl N O2'
_chemical_formula_weight 290.54
_chemical_name_systematic
;
 ?
;
_space_group_crystal_system monoclinic
_space_group_IT_number 4
_space_group_name_Hall 'P 2yb'
_space_group_name_H-M_alt 'P 1 21 1'
_symmetry_space_group_name_Hall 'P 2yb'
_symmetry_space_group_name_H-M 'P 1 21 1'
_atom_sites_solution_hydrogens mixed
_atom_sites_solution_primary dual
_audit_creation_date 2014-10-18
_audit_creation_method
;
Olex2 1.2-beta
(compiled 2014.10.16 svn.r3037 for OlexSys, GUI svn.r4914)
;
_audit_update_record
;
2015-01-02 deposited with the CCDC.
2015-03-13 downloaded from the CCDC.
;
_cell_angle_alpha 90
_cell_angle_beta 95.944(3)
_cell_angle_gamma 90
_cell_formula_units_Z 2
_cell_length_a 5.9280(4)
_cell_length_b 7.6682(5)
_cell_length_c 11.3533(8)
_cell_measurement_reflns_used 6218
_cell_measurement_temperature 110(2)
_cell_measurement_theta_max 30.454
_cell_measurement_theta_min 2.656
_cell_volume 513.31(6)
_computing_cell_refinement 'SAINT v8.34A (Bruker, 2013)'
_computing_data_collection 'APEX2 v2014.1-1 (Bruker, 2014)'
_computing_data_reduction 'SAINT v8.34A (Bruker, 2013)'
_computing_molecular_graphics 'Olex2 (Dolomanov et al., 2009)'
_computing_publication_material 'Olex2 (Dolomanov et al., 2009)'
_computing_structure_refinement 'SHELXL-97 (Sheldrick, 2008)'
_computing_structure_solution 'SHELXS-97 (Sheldrick, 2008)'
_diffrn_ambient_temperature 110(2)
_diffrn_detector_area_resol_mean 512
_diffrn_measured_fraction_theta_full 0.993
_diffrn_measured_fraction_theta_max 0.994
_diffrn_measurement_device_type 'Bruker APEX-II CCD'
_diffrn_measurement_method '\f and \w scans'
_diffrn_radiation_monochromator graphite
_diffrn_radiation_type MoK\a
_diffrn_radiation_wavelength 0.71073
_diffrn_reflns_av_R_equivalents 0.0271
_diffrn_reflns_av_unetI/netI 0.0565
_diffrn_reflns_Laue_measured_fraction_full 0.993
_diffrn_reflns_Laue_measured_fraction_max 0.994
_diffrn_reflns_limit_h_max 7
_diffrn_reflns_limit_h_min -8
_diffrn_reflns_limit_k_max 10
_diffrn_reflns_limit_k_min -10
_diffrn_reflns_limit_l_max 15
_diffrn_reflns_limit_l_min -15
_diffrn_reflns_number 5260
_diffrn_reflns_point_group_measured_fraction_full 0.979
_diffrn_reflns_point_group_measured_fraction_max 0.967
_diffrn_reflns_theta_full 25.242
_diffrn_reflns_theta_max 28.700
_diffrn_reflns_theta_min 3.211
_diffrn_source 'fine-focus sealed tube'
_diffrn_standards_number 0
_exptl_absorpt_coefficient_mu 4.240
_exptl_absorpt_correction_T_max 0.6856
_exptl_absorpt_correction_T_min 0.4762
_exptl_absorpt_correction_type multi-scan
_exptl_absorpt_process_details
;
SADABS-2014/2 (Bruker,2014) was used for absorption correction.
wR2(int) was 0.0804 before and 0.0617 after correction.
The Ratio of minimum to maximum transmission is 0.6946.
The \l/2 correction factor is Not present.
;
_exptl_crystal_colour colourless
_exptl_crystal_colour_primary colourless
_exptl_crystal_density_diffrn 1.880
_exptl_crystal_description prism
_exptl_crystal_F_000 288
_exptl_crystal_size_max 0.321
_exptl_crystal_size_mid 0.199
_exptl_crystal_size_min 0.138
_refine_diff_density_max 0.587
_refine_diff_density_min -0.370
_refine_diff_density_rms 0.081
_refine_ls_abs_structure_details
;
 Flack x determined using 990 quotients [(I+)-(I-)]/[(I+)+(I-)]
 (Parsons and Flack (2004), Acta Cryst. A60, s61).
;
_refine_ls_abs_structure_Flack 0.074(6)
_refine_ls_extinction_method none
_refine_ls_goodness_of_fit_ref 0.986
_refine_ls_hydrogen_treatment mixed
_refine_ls_matrix_type full
_refine_ls_number_parameters 144
_refine_ls_number_reflns 2561
_refine_ls_number_restraints 2
_refine_ls_restrained_S_all 0.987
_refine_ls_R_factor_all 0.0283
_refine_ls_R_factor_gt 0.0264
_refine_ls_shift/su_max 0.001
_refine_ls_shift/su_mean 0.000
_refine_ls_structure_factor_coef Fsqd
_refine_ls_weighting_details 'w=1/[\s^2^(Fo^2^)] where P=(Fo^2^+2Fc^2^)/3'
_refine_ls_weighting_scheme calc
_refine_ls_wR_factor_gt 0.0540
_refine_ls_wR_factor_ref 0.0544
_reflns_Friedel_coverage 0.816
_reflns_Friedel_fraction_full 0.962
_reflns_Friedel_fraction_max 0.937
_reflns_number_gt 2404
_reflns_number_total 2561
_reflns_threshold_expression 'I > 2\s(I)'
_cod_data_source_file c5sc00221d2.cif
_cod_data_source_block czhu-para-br-acl
_cod_depositor_comments 'Adding full bibliography for 1518846.cif.'
_cod_database_code 1518846
_shelxl_version_number 2013-4
_shelx_space_group_comment
;
The symmetry employed for this shelxl refinement is uniquely defined
by the following loop, which should always be used as a source of
symmetry information in preference to the above space-group names.
They are only intended as comments.
;
_shelx_estimated_absorpt_t_max 0.592
_shelx_estimated_absorpt_t_min 0.343
_olex2_refinement_description
;
1. Fixed Uiso
 At 1.2 times of:
  All C(H) groups, All C(H,H) groups
2. Restrained distances
 N1-H1
 0.975 with sigma of 0.01
3.a Ternary CH refined with riding coordinates:
 C3(H3)
3.b Secondary CH2 refined with riding coordinates:
 C2(H2A,H2B)
3.c Aromatic/amide H refined with riding coordinates:
 C10(H10), C6(H6), C9(H9), C7(H7)
;
_olex2_diffrn_ambient_temperature_device 'Oxford Cryosystems'
_olex2_exptl_crystal_mounting_method 'The crystal was mounted on a loop with paratone oil'
_olex2_submission_original_sample_id czhu-para-br-acl
_olex2_submission_special_instructions 'No special instructions were received'

loop_
_space_group_symop_operation_xyz
'x, y, z'
'-x, y+1/2, -z'

loop_
_atom_site_label
_atom_site_type_symbol
_atom_site_fract_x
_atom_site_fract_y
_atom_site_fract_z
_atom_site_U_iso_or_equiv
_atom_site_adp_type
_atom_site_occupancy
_atom_site_site_symmetry_order
_atom_site_calc_flag
_atom_site_refinement_flags_posn
Br1 Br -0.00582(5) 0.18831(6) -0.65542(3) 0.01821(10) Uani 1 1 d .
Cl1 Cl -0.60848(16) 0.32278(12) -0.16624(9) 0.0187(2) Uani 1 1 d .
C8 C -0.1668(6) 0.1554(4) -0.5206(3) 0.0146(8) Uani 1 1 d .
O2 O 0.0845(4) -0.1543(4) -0.0258(2) 0.0207(6) Uani 1 1 d .
O1 O -0.2363(4) -0.2665(3) -0.1168(2) 0.0173(6) Uani 1 1 d .
C10 C -0.2071(6) 0.2126(6) -0.3166(3) 0.0157(8) Uani 1 1 d .
H10 H -0.1511 0.2627 -0.2428 0.019 Uiso 1 1 calc R
N1 N -0.2288(5) 0.0180(4) -0.0783(3) 0.0149(7) Uani 1 1 d D
C5 C -0.4148(6) 0.1241(5) -0.3274(3) 0.0135(7) Uani 1 1 d .
C3 C -0.4653(6) -0.0110(5) -0.1225(3) 0.0138(7) Uani 1 1 d .
H3 H -0.5626 -0.0001 -0.0560 0.017 Uiso 1 1 calc R
C6 C -0.4947(6) 0.0513(5) -0.4359(3) 0.0154(8) Uani 1 1 d .
H6 H -0.6348 -0.0099 -0.4434 0.019 Uiso 1 1 calc R
C2 C -0.4570(6) -0.2027(5) -0.1618(3) 0.0161(8) Uani 1 1 d .
H2A H -0.5774 -0.2710 -0.1288 0.019 Uiso 1 1 calc R
H2B H -0.4785 -0.2115 -0.2492 0.019 Uiso 1 1 calc R
C9 C -0.0826(6) 0.2274(4) -0.4131(3) 0.0160(8) Uani 1 1 d .
H9 H 0.0591 0.2863 -0.4055 0.019 Uiso 1 1 calc R
C1 C -0.1098(6) -0.1317(5) -0.0689(3) 0.0155(8) Uani 1 1 d .
C4 C -0.5570(6) 0.1086(5) -0.2252(3) 0.0143(7) Uani 1 1 d .
C7 C -0.3721(6) 0.0669(5) -0.5339(3) 0.0154(8) Uani 1 1 d .
H7 H -0.4279 0.0179 -0.6081 0.019 Uiso 1 1 calc R
H4 H -0.717(7) 0.080(6) -0.254(3) 0.018(11) Uiso 1 1 d .
H1 H -0.173(7) 0.121(4) -0.038(3) 0.024(12) Uiso 1 1 d D

loop_
_atom_site_aniso_label
_atom_site_aniso_U_11
_atom_site_aniso_U_22
_atom_site_aniso_U_33
_atom_site_aniso_U_23
_atom_site_aniso_U_13
_atom_site_aniso_U_12
Br1 0.01820(16) 0.02105(18) 0.01623(17) 0.0034(2) 0.00582(12) 0.00062(18)
Cl1 0.0245(5) 0.0149(5) 0.0171(5) -0.0010(4) 0.0041(4) 0.0050(4)
C8 0.0191(16) 0.012(2) 0.0142(16) 0.0051(14) 0.0068(14) 0.0029(13)
O2 0.0143(13) 0.0205(15) 0.0271(16) 0.0024(13) 0.0010(11) 0.0017(11)
O1 0.0154(12) 0.0145(16) 0.0219(14) -0.0017(11) 0.0019(10) 0.0024(9)
C10 0.0187(15) 0.014(2) 0.0137(16) -0.0002(17) 0.0002(13) 0.0017(16)
N1 0.0145(15) 0.0153(17) 0.0145(16) -0.0007(13) 0.0001(12) -0.0025(12)
C5 0.0137(16) 0.0128(17) 0.0141(18) 0.0024(14) 0.0021(14) 0.0023(13)
C3 0.0138(16) 0.0126(19) 0.0153(18) -0.0002(16) 0.0029(14) -0.0020(14)
C6 0.0165(17) 0.0128(18) 0.0172(19) -0.0003(16) 0.0026(15) -0.0004(14)
C2 0.0146(17) 0.016(2) 0.017(2) -0.0001(17) -0.0010(15) -0.0009(14)
C9 0.0123(15) 0.012(2) 0.0237(19) 0.0028(15) 0.0000(14) -0.0003(13)
C1 0.0176(18) 0.0158(19) 0.0139(18) 0.0013(16) 0.0063(15) -0.0005(15)
C4 0.0153(17) 0.0127(18) 0.0147(18) -0.0034(16) 0.0010(15) 0.0010(14)
C7 0.0175(17) 0.0140(19) 0.0145(18) -0.0009(16) 0.0001(15) 0.0018(14)

loop_
_atom_type_symbol
_atom_type_description
_atom_type_scat_dispersion_real
_atom_type_scat_dispersion_imag
_atom_type_scat_source
C C 0.0033 0.0016 'International Tables Vol C Tables 4.2.6.8 and 6.1.1.4'
H H 0.0000 0.0000 'International Tables Vol C Tables 4.2.6.8 and 6.1.1.4'
Br Br -0.2901 2.4595 'International Tables Vol C Tables 4.2.6.8 and 6.1.1.4'
Cl Cl 0.1484 0.1585 'International Tables Vol C Tables 4.2.6.8 and 6.1.1.4'
N N 0.0061 0.0033 'International Tables Vol C Tables 4.2.6.8 and 6.1.1.4'
O O 0.0106 0.0060 'International Tables Vol C Tables 4.2.6.8 and 6.1.1.4'

loop_
_geom_angle_atom_site_label_1
_geom_angle_atom_site_label_2
_geom_angle_atom_site_label_3
_geom_angle
C9 C8 Br1 119.4(3)
C9 C8 C7 121.5(3)
C7 C8 Br1 119.0(3)
C1 O1 C2 109.1(3)
C5 C10 H10 119.8
C9 C10 H10 119.8
C9 C10 C5 120.3(4)
C3 N1 H1 125(3)
C1 N1 C3 112.0(3)
C1 N1 H1 121(3)
C10 C5 C4 121.8(3)
C6 C5 C10 119.3(3)
C6 C5 C4 118.9(3)
N1 C3 H3 109.7
N1 C3 C2 100.8(3)
N1 C3 C4 115.0(3)
C2 C3 H3 109.7
C4 C3 H3 109.7
C4 C3 C2 111.7(3)
C5 C6 H6 119.5
C5 C6 C7 120.9(3)
C7 C6 H6 119.5
O1 C2 C3 106.1(3)
O1 C2 H2A 110.5
O1 C2 H2B 110.5
C3 C2 H2A 110.5
C3 C2 H2B 110.5
H2A C2 H2B 108.7
C8 C9 C10 119.4(3)
C8 C9 H9 120.3
C10 C9 H9 120.3
O2 C1 O1 120.9(3)
O2 C1 N1 128.3(4)
N1 C1 O1 110.8(3)
Cl1 C4 H4 97(2)
C5 C4 Cl1 110.0(3)
C5 C4 C3 116.7(3)
C5 C4 H4 111(2)
C3 C4 Cl1 108.7(2)
C3 C4 H4 112(2)
C8 C7 C6 118.6(4)
C8 C7 H7 120.7
C6 C7 H7 120.7

loop_
_geom_bond_atom_site_label_1
_geom_bond_atom_site_label_2
_geom_bond_distance
Br1 C8 1.902(3)
Cl1 C4 1.811(4)
C8 C9 1.385(5)
C8 C7 1.388(5)
O2 C1 1.217(4)
O1 C2 1.440(4)
O1 C1 1.357(4)
C10 H10 0.9500
C10 C5 1.400(5)
C10 C9 1.388(5)
N1 C3 1.456(5)
N1 C1 1.346(5)
N1 H1 0.958(14)
C5 C6 1.390(5)
C5 C4 1.508(5)
C3 H3 1.0000
C3 C2 1.539(5)
C3 C4 1.537(5)
C6 H6 0.9500
C6 C7 1.396(5)
C2 H2A 0.9900
C2 H2B 0.9900
C9 H9 0.9500
C4 H4 1.00(4)
C7 H7 0.9500

loop_
_geom_hbond_atom_site_label_D
_geom_hbond_atom_site_label_H
_geom_hbond_atom_site_label_A
_geom_hbond_distance_DH
_geom_hbond_distance_HA
_geom_hbond_distance_DA
_geom_hbond_angle_DHA
_geom_hbond_site_symmetry_A
C3 H3 O2 1.00 2.46 3.185(4) 129.1 1_455
N1 H1 O2 0.958(14) 1.918(16) 2.870(4) 172(4) 2

loop_
_geom_torsion_atom_site_label_1
_geom_torsion_atom_site_label_2
_geom_torsion_atom_site_label_3
_geom_torsion_atom_site_label_4
_geom_torsion
Br1 C8 C9 C10 176.0(3)
Br1 C8 C7 C6 -176.7(3)
C10 C5 C6 C7 -0.7(6)
C10 C5 C4 Cl1 53.8(4)
C10 C5 C4 C3 -70.6(5)
N1 C3 C2 O1 10.1(4)
N1 C3 C4 Cl1 -76.0(3)
N1 C3 C4 C5 49.1(4)
C5 C10 C9 C8 0.7(6)
C5 C6 C7 C8 0.6(6)
C3 N1 C1 O2 -173.2(4)
C3 N1 C1 O1 7.4(4)
C6 C5 C4 Cl1 -124.9(3)
C6 C5 C4 C3 110.7(4)
C2 O1 C1 O2 -179.5(3)
C2 O1 C1 N1 0.0(4)
C2 C3 C4 Cl1 170.0(2)
C2 C3 C4 C5 -65.0(4)
C9 C8 C7 C6 0.1(6)
C9 C10 C5 C6 0.0(6)
C9 C10 C5 C4 -178.7(3)
C1 O1 C2 C3 -6.7(4)
C1 N1 C3 C2 -10.7(4)
C1 N1 C3 C4 -131.0(3)
C4 C5 C6 C7 178.1(3)
C4 C3 C2 O1 132.7(3)
C7 C8 C9 C10 -0.7(5)
